data_7122355
loop_
_publ_author_name
'Hickson, James R.'
'Horsewill, Samuel J.'
'McGuire, Jake'
'Wilson, Claire'
'Sproules, Stephen'
'Farnaby, Joy H.'

_publ_section_title
;
 The semiquinone radical anion of 1,10-phenanthroline-5,6-dione: synthesis
 and rare earth coordination chemistry.
;
_journal_issue 80
_journal_name_full 'Chemical communications (Cambridge, England)'
_journal_page_first 11284
_journal_page_last 11287
_journal_paper_doi 10.1039/c8cc05591b
_journal_volume 54
_journal_year 2018
_chemical_formula_moiety 'C10 H10 Co, (C12 H7 N2 O2)'
_chemical_formula_sum 'C22 H17 Co N2 O2'
_chemical_formula_weight 400.30
_space_group_crystal_system orthorhombic
_space_group_IT_number 19
_space_group_name_Hall 'P 2ac 2ab'
_space_group_name_H-M_alt 'P 21 21 21'
_symmetry_space_group_name_Hall 'P 2ac 2ab'
_symmetry_space_group_name_H-M 'P 21 21 21'
_atom_sites_solution_hydrogens mixed
_audit_creation_date 2018-05-15
_audit_creation_method
;
Olex2 1.2
(compiled 2018.04.26 svn.r3504 for OlexSys, GUI svn.r5492)
;
_audit_update_record
;
2018-07-06 deposited with the CCDC.
2018-09-18 downloaded from the CCDC.
;
_cell_angle_alpha 90
_cell_angle_beta 90
_cell_angle_gamma 90
_cell_formula_units_Z 8
_cell_length_a 9.4592(4)
_cell_length_b 18.0502(7)
_cell_length_c 20.2671(8)
_cell_measurement_reflns_used 6492
_cell_measurement_temperature 100(2)
_cell_measurement_theta_max 68.4100
_cell_measurement_theta_min 3.2510
_cell_volume 3460.4(2)
_computing_cell_refinement 'CrysAlisPro 1.171.39.34b (Rigaku OD, 2017)'
_computing_data_collection 'CrysAlisPro 1.171.39.34b (Rigaku OD, 2017)'
_computing_data_reduction 'CrysAlisPro 1.171.39.34b (Rigaku OD, 2017)'
_computing_molecular_graphics 'Olex2 (Dolomanov et al., 2009)'
_computing_publication_material 'Olex2 (Dolomanov et al., 2009)'
_computing_structure_refinement 'ShelXL (Sheldrick, 2015)'
_computing_structure_solution 'SHELXT 2014/5 (Sheldrick, 2014)'
_diffrn_ambient_environment N~2~
_diffrn_ambient_temperature 100(2)
_diffrn_detector 'hybrid pixel detector'
_diffrn_detector_area_resol_mean 10
_diffrn_detector_dtime 0.000
_diffrn_detector_type 'Rigaku, HyPix 6000'
_diffrn_measured_fraction_theta_full 1.000
_diffrn_measured_fraction_theta_max 1.000
_diffrn_measurement_details
;
List of Runs (angles in degrees, time in seconds):

  # Type    Start    End  Width  t~exp~   \w     \q     \k     \f   Frames
#--------------------------------------------------------------------------
  1  \w    -79.00 -53.00   0.50    5.00    --    5.00  57.00-164.00   52
  2  \w    -89.00  78.00   0.50    5.00    --    0.00  60.00-120.00  334
  3  \w   -133.00 -93.00   0.50   35.00    --  -90.00  60.00 120.00   80
  4  \w    -66.00 -29.00   0.50   35.00    --  -90.00  60.00 120.00   74
  5  \w   -179.00-139.00   0.50   35.00    --  -90.00  60.00 120.00   80
  6  \w   -178.00-152.00   0.50   35.00    --  -90.00  60.00-120.00   52
  7  \w   -127.00 -93.00   0.50   35.00    --  -90.00  60.00-120.00   68
  8  \w    -67.00 -41.00   0.50   35.00    --  -90.00  60.00-120.00   52
  9  \w   -179.00  -1.00   0.50   35.00    --  -90.00  57.00-164.00  356
 10  \w   -125.00 -99.00   0.50   35.00    --  -90.00  43.00 120.00   52
 11  \w    -76.00 -50.00   0.50   35.00    --  -90.00  43.00 120.00   52
 12  \w    -97.00  -1.00   0.50   35.00    --  -90.00  29.00  60.00  192
 13  \w   -143.00-117.00   0.50   35.00    --  -90.00  29.00 -90.00   52
 14  \w    -73.00  -1.00   0.50   35.00    --  -90.00  29.00 -90.00  144
 15  \w   -178.00-120.00   0.50   35.00    --  -90.00  29.00  60.00  116
 16  \w   -122.00  -9.00   0.50   35.00    --  -90.00  29.00 -60.00  226
;
_diffrn_measurement_device 'four-circle diffractometer'
_diffrn_measurement_device_details 'Rigaku, AFC11 quarter \c goniometer'
_diffrn_measurement_device_type
'Rigaku 007HF equipped with Varimax confocal mirrors and an AFC11 goniometer and HyPix 6000 detector'
_diffrn_measurement_method 'profile data from \w-scans'
_diffrn_measurement_specimen_support 'MiTeGen loops'
_diffrn_orient_matrix_type 'CrysAlisPro convention (1999,Acta A55,543-557)'
_diffrn_orient_matrix_UB_11 0.0717953000
_diffrn_orient_matrix_UB_12 0.0192420000
_diffrn_orient_matrix_UB_13 -0.0660712000
_diffrn_orient_matrix_UB_21 -0.0667451000
_diffrn_orient_matrix_UB_22 -0.0690002000
_diffrn_orient_matrix_UB_23 -0.0318775000
_diffrn_orient_matrix_UB_31 -0.1299095000
_diffrn_orient_matrix_UB_32 0.0464509000
_diffrn_orient_matrix_UB_33 -0.0200325000
_diffrn_radiation_collimation 'Varimax focusing mirrors'
_diffrn_radiation_monochromator mirror
_diffrn_radiation_probe x-ray
_diffrn_radiation_type CuK\a
_diffrn_radiation_wavelength 1.54184
_diffrn_reflns_av_R_equivalents 0.0899
_diffrn_reflns_av_unetI/netI 0.0771
_diffrn_reflns_Laue_measured_fraction_full 1.000
_diffrn_reflns_Laue_measured_fraction_max 1.000
_diffrn_reflns_limit_h_max 10
_diffrn_reflns_limit_h_min -11
_diffrn_reflns_limit_k_max 21
_diffrn_reflns_limit_k_min -21
_diffrn_reflns_limit_l_max 24
_diffrn_reflns_limit_l_min -24
_diffrn_reflns_number 25906
_diffrn_reflns_point_group_measured_fraction_full 0.993
_diffrn_reflns_point_group_measured_fraction_max 0.992
_diffrn_reflns_theta_full 67.684
_diffrn_reflns_theta_max 68.242
_diffrn_reflns_theta_min 3.279
_diffrn_source 'Rotating anode'
_diffrn_source_current 30.0
_diffrn_source_power 1.2
_diffrn_source_target Cu
_diffrn_source_type 'Rigaku 007 HF'
_diffrn_source_voltage 40.0
_exptl_absorpt_coefficient_mu 7.940
_exptl_absorpt_correction_T_max 1.00000
_exptl_absorpt_correction_T_min 0.61307
_exptl_absorpt_correction_type multi-scan
_exptl_absorpt_process_details
;
CrysAlisPro 1.171.39.34b (Rigaku Oxford Diffraction, 2017)
Empirical absorption correction using spherical harmonics,
 implemented in SCALE3 ABSPACK scaling algorithm.
;
_exptl_crystal_colour black
_exptl_crystal_colour_primary black
_exptl_crystal_density_diffrn 1.537
_exptl_crystal_description 'opaque blade'
_exptl_crystal_F_000 1648
_exptl_crystal_size_max 0.07
_exptl_crystal_size_mid 0.05
_exptl_crystal_size_min 0.015
_refine_diff_density_max 0.596
_refine_diff_density_min -0.297
_refine_diff_density_rms 0.089
_refine_ls_abs_structure_details
;
 Flack x determined using 1506 quotients [(I+)-(I-)]/[(I+)+(I-)]
 (Parsons, Flack and Wagner, Acta Cryst. B69 (2013) 249-259).
;
_refine_ls_abs_structure_Flack -0.036(4)
_refine_ls_extinction_method none
_refine_ls_goodness_of_fit_ref 1.019
_refine_ls_hydrogen_treatment mixed
_refine_ls_matrix_type full
_refine_ls_number_parameters 495
_refine_ls_number_reflns 6301
_refine_ls_number_restraints 0
_refine_ls_restrained_S_all 1.019
_refine_ls_R_factor_all 0.0834
_refine_ls_R_factor_gt 0.0566
_refine_ls_shift/su_max 0.000
_refine_ls_shift/su_mean 0.000
_refine_ls_structure_factor_coef Fsqd
_refine_ls_weighting_details 'w=1/[\s^2^(Fo^2^)+(0.0858P)^2^] where P=(Fo^2^+2Fc^2^)/3'
_refine_ls_weighting_scheme calc
_refine_ls_wR_factor_gt 0.1340
_refine_ls_wR_factor_ref 0.1515
_reflns_Friedel_coverage 0.762
_reflns_Friedel_fraction_full 0.985
_reflns_Friedel_fraction_max 0.982
_reflns_number_gt 4652
_reflns_number_total 6301
_reflns_threshold_expression 'I > 2\s(I)'
_cod_data_source_file c8cc05591b2.cif
_cod_data_source_block CpCp2C12H7N2O2
_cod_depositor_comments 'Adding full bibliography for 7122354--7122355.cif.'
_cod_database_code 7122355
_shelx_shelxl_version_number 2018/1
_chemical_oxdiff_formula 'C22 H16 N2 O2 Co'
_chemical_oxdiff_usercomment JHGLA170
_shelx_space_group_comment
;
The symmetry employed for this shelxl refinement is uniquely defined
by the following loop, which should always be used as a source of
symmetry information in preference to the above space-group names.
They are only intended as comments.
;
_shelx_estimated_absorpt_t_max 0.890
_shelx_estimated_absorpt_t_min 0.606
_reflns_odcompleteness_completeness 100.00
_reflns_odcompleteness_iscentric 1
_reflns_odcompleteness_theta 68.13
_olex2_refinement_description
;
1. Fixed Uiso
 At 1.2 times of:
  All C(H) groups
2.a Aromatic/amide H refined with riding coordinates:
 C1C(H1C), C2C(H2C), C3C(H3C), C4C(H4C), C5C(H5C), C6C(H6C), C7C(H7C),
 C8C(H8C), C9C(H9C), C10C(H10C), C11C(H11C), C12C(H12C), C13C(H13C), C14C(H14C),
  C15C(H15C), C16C(H16C), C17C(H17C), C18C(H18C), C19C(H19C), C20C(H20C),
 C1(H1A), C2(H2), C3(H3), C8(H8), C9(H9), C10(H10), C1A(H1AA), C2A(H2AA),
 C3A(H3A), C8A(H8A), C9A(H9A), C10A(H10A)
;
_olex2_submission_special_instructions 'No special instructions were received'
_oxdiff_exptl_absorpt_empirical_details
;
Empirical correction (ABSPACK) includes:
- Absorption correction using spherical harmonics
- Frame scaling
;
_oxdiff_exptl_absorpt_empirical_full_max 1.631
_oxdiff_exptl_absorpt_empirical_full_min 0.549

loop_
_space_group_symop_operation_xyz
'x, y, z'
'-x+1/2, -y, z+1/2'
'x+1/2, -y+1/2, -z'
'-x, y+1/2, -z+1/2'

loop_
_atom_site_label
_atom_site_type_symbol
_atom_site_fract_x
_atom_site_fract_y
_atom_site_fract_z
_atom_site_U_iso_or_equiv
_atom_site_adp_type
_atom_site_occupancy
_atom_site_site_symmetry_order
_atom_site_calc_flag
_atom_site_refinement_flags_posn
Co1 Co 0.86283(13) 0.53443(6) 0.35266(6) 0.0439(3) Uani 1 1 d .
C1C C 0.6629(9) 0.5452(5) 0.3181(4) 0.059(2) Uani 1 1 d .
H1C H 0.579415 0.545857 0.344189 0.071 Uiso 1 1 calc R
C2C C 0.7286(11) 0.4815(5) 0.2901(4) 0.062(2) Uani 1 1 d .
H2C H 0.696707 0.431779 0.294150 0.074 Uiso 1 1 calc R
C3C C 0.8477(10) 0.5051(4) 0.2557(4) 0.055(2) Uani 1 1 d .
H3C H 0.911641 0.474070 0.232326 0.066 Uiso 1 1 calc R
C4C C 0.8575(9) 0.5833(4) 0.2613(4) 0.053(2) Uani 1 1 d .
H4C H 0.928263 0.613808 0.242153 0.064 Uiso 1 1 calc R
C5C C 0.7452(9) 0.6072(4) 0.3000(4) 0.053(2) Uani 1 1 d .
H5C H 0.726699 0.657114 0.312179 0.063 Uiso 1 1 calc R
C6C C 0.8461(9) 0.5332(5) 0.4522(4) 0.056(2) Uani 1 1 d .
H6C H 0.761790 0.539482 0.477023 0.067 Uiso 1 1 calc R
C7C C 0.9007(11) 0.4645(5) 0.4287(4) 0.067(3) Uani 1 1 d .
H7C H 0.859538 0.416930 0.434583 0.080 Uiso 1 1 calc R
C8C C 1.0293(11) 0.4809(5) 0.3945(4) 0.063(2) Uani 1 1 d .
H8C H 1.089932 0.446179 0.373528 0.076 Uiso 1 1 calc R
C9C C 1.0494(9) 0.5586(5) 0.3977(4) 0.055(2) Uani 1 1 d .
H9C H 1.126588 0.584972 0.379087 0.066 Uiso 1 1 calc R
C10C C 0.9386(9) 0.5900(5) 0.4324(4) 0.053(2) Uani 1 1 d .
H10C H 0.926850 0.641299 0.441386 0.064 Uiso 1 1 calc R
Co2 Co 0.11410(13) 0.43049(6) 0.65840(6) 0.0437(3) Uani 1 1 d .
C11C C 0.1982(9) 0.3326(4) 0.6904(4) 0.0489(19) Uani 1 1 d .
H11C H 0.186787 0.285262 0.670540 0.059 Uiso 1 1 calc R
C12C C 0.1095(9) 0.3638(4) 0.7399(4) 0.0505(19) Uani 1 1 d .
H12C H 0.028340 0.341449 0.758951 0.061 Uiso 1 1 calc R
C13C C 0.1656(9) 0.4352(4) 0.7555(4) 0.051(2) Uani 1 1 d .
H13C H 0.127791 0.468620 0.787125 0.062 Uiso 1 1 calc R
C14C C 0.2858(9) 0.4478(5) 0.7165(4) 0.054(2) Uani 1 1 d .
H14C H 0.343351 0.490878 0.717063 0.065 Uiso 1 1 calc R
C15C C 0.3058(9) 0.3840(4) 0.6759(4) 0.053(2) Uani 1 1 d .
H15C H 0.379186 0.377407 0.644437 0.064 Uiso 1 1 calc R
C16C C -0.0118(9) 0.4092(4) 0.5798(4) 0.052(2) Uani 1 1 d .
H16C H -0.034696 0.361328 0.563591 0.063 Uiso 1 1 calc R
C17C C -0.0898(9) 0.4491(4) 0.6275(4) 0.0503(19) Uani 1 1 d .
H17C H -0.174780 0.433374 0.648158 0.060 Uiso 1 1 calc R
C18C C -0.0180(9) 0.5172(4) 0.6389(4) 0.0507(19) Uani 1 1 d .
H18C H -0.045891 0.554486 0.669294 0.061 Uiso 1 1 calc R
C19C C 0.1015(9) 0.5199(4) 0.5975(4) 0.0536(19) Uani 1 1 d .
H19C H 0.167570 0.559415 0.594711 0.064 Uiso 1 1 calc R
C20C C 0.1054(9) 0.4519(4) 0.5603(4) 0.053(2) Uani 1 1 d .
H20C H 0.174330 0.438450 0.528409 0.064 Uiso 1 1 calc R
O1 O 0.2380(6) 0.3758(3) 0.3134(2) 0.0466(12) Uani 1 1 d .
O2 O 0.5064(6) 0.3503(3) 0.2535(2) 0.0487(13) Uani 1 1 d .
N1 N 0.0144(7) 0.2541(3) 0.1304(3) 0.0451(15) Uani 1 1 d .
N2 N 0.2681(7) 0.2493(3) 0.0634(3) 0.0444(15) Uani 1 1 d .
C1 C -0.1082(8) 0.2608(4) 0.1621(4) 0.0457(17) Uani 1 1 d .
H1A H -0.190866 0.242013 0.141387 0.055 Uiso 1 1 calc R
C2 C -0.1220(9) 0.2939(4) 0.2241(4) 0.0456(17) Uani 1 1 d .
H2 H -0.211974 0.298084 0.244532 0.055 Uiso 1 1 calc R
C3 C -0.0040(9) 0.3200(4) 0.2546(4) 0.0424(17) Uani 1 1 d .
H3 H -0.011228 0.342028 0.297022 0.051 Uiso 1 1 calc R
C4 C 0.1284(8) 0.3146(3) 0.2238(3) 0.0384(15) Uani 1 1 d .
C5 C 0.2550(8) 0.3415(4) 0.2540(4) 0.0402(16) Uani 1 1 d .
C6 C 0.3866(8) 0.3307(3) 0.2260(4) 0.0403(16) Uani 1 1 d .
C7 C 0.3901(8) 0.2994(3) 0.1595(3) 0.0396(16) Uani 1 1 d .
C8 C 0.5184(9) 0.2930(4) 0.1255(4) 0.0427(17) Uani 1 1 d .
H8 H 0.604058 0.308004 0.146053 0.051 Uiso 1 1 calc R
C9 C 0.5202(8) 0.2653(4) 0.0628(4) 0.0463(18) Uani 1 1 d .
H9 H 0.606652 0.259600 0.039483 0.056 Uiso 1 1 calc R
C10 C 0.3918(9) 0.2455(4) 0.0340(4) 0.0497(18) Uani 1 1 d .
H10 H 0.393829 0.228011 -0.010213 0.060 Uiso 1 1 calc R
C11 C 0.2646(8) 0.2763(4) 0.1267(4) 0.0419(17) Uani 1 1 d .
C12 C 0.1321(8) 0.2813(3) 0.1597(3) 0.0399(15) Uani 1 1 d .
O1A O 0.4176(6) 0.4527(3) 0.3707(2) 0.0472(13) Uani 1 1 d .
O2A O 0.5593(6) 0.3142(3) 0.3719(3) 0.0519(14) Uani 1 1 d .
N1A N 0.5508(7) 0.4898(3) 0.5976(3) 0.0469(16) Uani 1 1 d .
N2A N 0.6445(7) 0.3454(3) 0.6045(3) 0.0433(14) Uani 1 1 d .
C1A C 0.5020(9) 0.5585(4) 0.5929(4) 0.0494(19) Uani 1 1 d .
H1AA H 0.510714 0.589711 0.630388 0.059 Uiso 1 1 calc R
C2A C 0.4387(9) 0.5880(4) 0.5364(4) 0.0462(19) Uani 1 1 d .
H2AA H 0.403106 0.637209 0.536353 0.055 Uiso 1 1 calc R
C3A C 0.4289(8) 0.5449(4) 0.4816(4) 0.0422(17) Uani 1 1 d .
H3A H 0.386182 0.563759 0.442696 0.051 Uiso 1 1 calc R
C4A C 0.4827(8) 0.4717(4) 0.4828(3) 0.0396(16) Uani 1 1 d .
C5A C 0.4801(8) 0.4265(4) 0.4233(4) 0.0417(17) Uani 1 1 d .
C6A C 0.5473(9) 0.3588(4) 0.4257(4) 0.0449(18) Uani 1 1 d .
C7A C 0.6040(9) 0.3303(3) 0.4865(3) 0.0430(17) Uani 1 1 d .
C8A C 0.6689(9) 0.2594(4) 0.4909(4) 0.0478(19) Uani 1 1 d .
H8A H 0.679729 0.229869 0.452371 0.057 Uiso 1 1 calc R
C9A C 0.7153(9) 0.2340(4) 0.5497(4) 0.0488(19) Uani 1 1 d .
H9A H 0.758220 0.186502 0.552756 0.059 Uiso 1 1 calc R
C10A C 0.6998(9) 0.2778(4) 0.6061(4) 0.0478(19) Uani 1 1 d .
H10A H 0.729999 0.258366 0.647293 0.057 Uiso 1 1 calc R
C11A C 0.5989(8) 0.3719(3) 0.5455(3) 0.0391(16) Uani 1 1 d .
C12A C 0.5431(8) 0.4465(4) 0.5422(4) 0.0406(17) Uani 1 1 d .
H1 H 0.333(13) 0.411(7) 0.331(6) 0.11(4) Uiso 1 1 d .
H2A H 0.520(12) 0.337(6) 0.327(6) 0.11(4) Uiso 1 1 d .

loop_
_atom_site_aniso_label
_atom_site_aniso_U_11
_atom_site_aniso_U_22
_atom_site_aniso_U_33
_atom_site_aniso_U_23
_atom_site_aniso_U_13
_atom_site_aniso_U_12
Co1 0.0495(7) 0.0410(6) 0.0412(6) -0.0024(5) 0.0002(6) -0.0034(5)
C1C 0.051(5) 0.071(5) 0.054(5) 0.005(4) 0.000(4) -0.004(4)
C2C 0.082(7) 0.045(4) 0.059(5) 0.007(4) -0.015(5) -0.011(4)
C3C 0.066(6) 0.054(4) 0.045(4) -0.002(4) -0.006(4) 0.004(4)
C4C 0.053(5) 0.053(4) 0.054(5) 0.003(4) -0.003(4) -0.003(4)
C5C 0.063(6) 0.039(4) 0.055(5) -0.005(3) -0.004(4) 0.001(4)
C6C 0.054(5) 0.069(5) 0.044(4) 0.008(4) -0.001(4) 0.000(4)
C7C 0.090(7) 0.048(4) 0.062(5) 0.010(4) -0.032(5) -0.010(5)
C8C 0.082(7) 0.058(5) 0.050(5) -0.013(4) -0.005(5) 0.015(5)
C9C 0.049(5) 0.076(6) 0.040(4) -0.002(4) -0.002(4) -0.010(4)
C10C 0.062(6) 0.052(5) 0.044(5) -0.002(4) -0.003(4) 0.004(4)
Co2 0.0506(7) 0.0359(5) 0.0446(7) -0.0017(5) -0.0010(6) -0.0005(5)
C11C 0.059(5) 0.046(4) 0.041(4) 0.006(3) -0.007(4) 0.006(4)
C12C 0.058(5) 0.048(4) 0.046(4) 0.005(3) 0.003(4) 0.001(4)
C13C 0.058(5) 0.050(4) 0.046(4) -0.010(4) -0.003(4) 0.000(4)
C14C 0.058(5) 0.050(5) 0.055(5) 0.000(4) 0.000(4) -0.001(4)
C15C 0.058(5) 0.057(5) 0.045(5) 0.001(4) 0.007(4) 0.004(4)
C16C 0.058(5) 0.048(4) 0.050(5) 0.000(4) 0.004(4) 0.001(4)
C17C 0.061(5) 0.042(4) 0.048(4) 0.001(3) 0.008(4) 0.000(3)
C18C 0.056(5) 0.042(4) 0.054(5) 0.006(4) -0.005(4) 0.002(3)
C19C 0.052(5) 0.048(4) 0.061(5) 0.014(4) 0.004(4) -0.005(4)
C20C 0.055(5) 0.054(5) 0.052(5) 0.008(4) 0.005(4) 0.006(4)
O1 0.059(3) 0.045(3) 0.036(3) -0.005(2) 0.004(2) -0.005(2)
O2 0.050(3) 0.055(3) 0.041(3) -0.002(2) -0.005(2) -0.008(3)
N1 0.047(4) 0.037(3) 0.051(4) -0.002(3) -0.005(3) 0.001(3)
N2 0.053(4) 0.043(3) 0.037(3) -0.007(3) 0.000(3) 0.004(3)
C1 0.047(4) 0.041(3) 0.050(4) -0.007(3) -0.005(4) 0.002(3)
C2 0.050(5) 0.036(3) 0.051(4) 0.002(3) 0.004(4) 0.000(3)
C3 0.052(5) 0.035(3) 0.040(4) 0.000(3) -0.003(4) 0.001(3)
C4 0.047(4) 0.032(3) 0.036(4) 0.002(3) 0.000(4) 0.002(3)
C5 0.050(5) 0.035(4) 0.036(4) 0.001(3) 0.000(3) 0.001(3)
C6 0.045(4) 0.034(3) 0.042(4) 0.004(3) -0.002(4) -0.003(3)
C7 0.055(5) 0.028(3) 0.036(4) -0.002(3) -0.004(4) 0.004(3)
C8 0.045(4) 0.040(4) 0.043(4) -0.001(3) 0.004(4) 0.004(3)
C9 0.047(5) 0.041(4) 0.051(5) -0.003(3) 0.007(4) 0.006(3)
C10 0.058(5) 0.051(4) 0.040(4) -0.006(3) 0.005(4) 0.004(4)
C11 0.052(5) 0.034(3) 0.040(4) -0.004(3) -0.003(3) 0.003(3)
C12 0.048(4) 0.034(3) 0.038(4) 0.000(3) -0.002(4) 0.005(3)
O1A 0.064(3) 0.039(3) 0.039(3) 0.002(2) -0.012(2) -0.003(2)
O2A 0.078(4) 0.041(3) 0.036(3) -0.007(2) -0.005(3) 0.007(2)
N1A 0.069(4) 0.037(3) 0.034(3) -0.003(3) 0.001(3) 0.002(3)
N2A 0.061(4) 0.031(3) 0.038(3) 0.002(2) -0.001(3) 0.002(3)
C1A 0.079(6) 0.032(4) 0.037(4) -0.002(3) 0.002(4) 0.008(4)
C2A 0.063(5) 0.034(4) 0.041(4) 0.003(3) 0.001(4) 0.003(3)
C3A 0.052(5) 0.035(3) 0.039(4) 0.004(3) 0.003(3) -0.001(3)
C4A 0.046(4) 0.036(3) 0.037(4) 0.002(3) 0.001(3) -0.004(3)
C5A 0.054(5) 0.034(3) 0.037(4) 0.003(3) -0.007(3) -0.005(3)
C6A 0.065(5) 0.032(3) 0.037(4) -0.002(3) 0.001(4) -0.004(3)
C7A 0.062(5) 0.030(3) 0.038(4) -0.002(3) 0.000(4) -0.002(3)
C8A 0.068(5) 0.034(4) 0.042(4) -0.002(3) -0.001(4) 0.003(3)
C9A 0.063(5) 0.034(4) 0.049(5) 0.003(3) -0.005(4) 0.006(3)
C10A 0.063(5) 0.041(4) 0.040(4) 0.002(3) -0.008(4) -0.001(3)
C11A 0.051(5) 0.031(3) 0.036(4) 0.000(3) 0.000(3) -0.007(3)
C12A 0.052(5) 0.032(3) 0.038(4) 0.001(3) 0.002(3) -0.004(3)

loop_
_atom_type_symbol
_atom_type_description
_atom_type_scat_dispersion_real
_atom_type_scat_dispersion_imag
_atom_type_scat_source
C C 0.0181 0.0091 'International Tables Vol C Tables 4.2.6.8 and 6.1.1.4'
H H 0.0000 0.0000 'International Tables Vol C Tables 4.2.6.8 and 6.1.1.4'
Co Co -2.3653 3.6143 'International Tables Vol C Tables 4.2.6.8 and 6.1.1.4'
N N 0.0311 0.0180 'International Tables Vol C Tables 4.2.6.8 and 6.1.1.4'
O O 0.0492 0.0322 'International Tables Vol C Tables 4.2.6.8 and 6.1.1.4'

loop_
_geom_angle_atom_site_label_1
_geom_angle_atom_site_label_2
_geom_angle_atom_site_label_3
_geom_angle
C1C Co1 C2C 41.1(4)
C1C Co1 C3C 68.1(4)
C1C Co1 C4C 67.9(4)
C1C Co1 C5C 40.8(3)
C1C Co1 C8C 155.9(4)
C1C Co1 C9C 160.8(4)
C1C Co1 C10C 123.8(4)
C2C Co1 C3C 40.0(4)
C2C Co1 C4C 67.9(3)
C2C Co1 C9C 157.3(4)
C3C Co1 C4C 40.6(3)
C5C Co1 C2C 68.5(3)
C5C Co1 C3C 67.8(3)
C5C Co1 C4C 39.8(3)
C5C Co1 C8C 162.5(4)
C5C Co1 C9C 125.0(3)
C5C Co1 C10C 107.0(3)
C6C Co1 C1C 105.8(4)
C6C Co1 C2C 124.6(4)
C6C Co1 C3C 162.1(4)
C6C Co1 C4C 154.5(3)
C6C Co1 C5C 119.3(4)
C6C Co1 C8C 68.8(4)
C6C Co1 C9C 67.8(3)
C6C Co1 C10C 40.6(3)
C7C Co1 C1C 119.2(4)
C7C Co1 C2C 107.0(3)
C7C Co1 C3C 125.7(3)
C7C Co1 C4C 163.7(4)
C7C Co1 C5C 154.5(4)
C7C Co1 C6C 41.2(4)
C7C Co1 C8C 41.3(4)
C7C Co1 C9C 68.8(4)
C7C Co1 C10C 68.9(3)
C8C Co1 C2C 121.4(4)
C8C Co1 C3C 109.4(4)
C8C Co1 C4C 126.9(4)
C8C Co1 C9C 40.8(4)
C8C Co1 C10C 68.3(3)
C9C Co1 C3C 123.3(4)
C9C Co1 C4C 109.5(4)
C10C Co1 C2C 161.4(4)
C10C Co1 C3C 156.7(3)
C10C Co1 C4C 120.9(3)
C10C Co1 C9C 39.8(3)
C2C C1C Co1 69.7(5)
C5C C1C Co1 69.6(5)
C5C C1C C2C 107.2(8)
C1C C2C Co1 69.1(5)
C3C C2C Co1 70.3(5)
C3C C2C C1C 107.8(7)
C2C C3C Co1 69.7(5)
C2C C3C C4C 108.4(8)
C4C C3C Co1 70.1(5)
C3C C4C Co1 69.3(5)
C5C C4C Co1 69.1(5)
C5C C4C C3C 107.8(8)
C1C C5C Co1 69.6(5)
C4C C5C Co1 71.0(5)
C4C C5C C1C 108.8(7)
C7C C6C Co1 69.4(5)
C10C C6C Co1 70.1(5)
C10C C6C C7C 108.3(8)
C6C C7C Co1 69.4(5)
C6C C7C C8C 106.8(8)
C8C C7C Co1 69.7(5)
C7C C8C Co1 69.0(5)
C9C C8C Co1 69.7(5)
C9C C8C C7C 107.2(8)
C8C C9C Co1 69.5(5)
C10C C9C Co1 70.1(5)
C10C C9C C8C 109.1(8)
C6C C10C Co1 69.4(5)
C9C C10C Co1 70.2(5)
C9C C10C C6C 108.5(8)
C11C Co2 C12C 40.8(3)
C11C Co2 C17C 127.1(3)
C12C Co2 C17C 108.8(3)
C13C Co2 C11C 68.6(3)
C13C Co2 C12C 41.1(3)
C13C Co2 C14C 40.4(3)
C13C Co2 C17C 120.9(3)
C13C Co2 C18C 107.6(3)
C13C Co2 C19C 124.7(3)
C14C Co2 C11C 68.7(3)
C14C Co2 C12C 68.8(3)
C14C Co2 C17C 154.4(3)
C14C Co2 C18C 119.0(3)
C14C Co2 C19C 106.1(3)
C15C Co2 C11C 40.5(3)
C15C Co2 C12C 68.6(3)
C15C Co2 C13C 68.5(3)
C15C Co2 C14C 41.2(3)
C15C Co2 C17C 163.6(3)
C15C Co2 C18C 153.9(3)
C15C Co2 C19C 119.1(3)
C16C Co2 C11C 108.3(3)
C16C Co2 C12C 120.8(3)
C16C Co2 C13C 155.8(4)
C16C Co2 C14C 162.9(3)
C16C Co2 C15C 125.8(3)
C16C Co2 C17C 40.5(3)
C16C Co2 C18C 68.5(3)
C16C Co2 C19C 68.9(3)
C16C Co2 C20C 40.6(3)
C18C Co2 C11C 164.3(3)
C18C Co2 C12C 126.5(3)
C18C Co2 C17C 40.6(3)
C19C Co2 C11C 154.3(3)
C19C Co2 C12C 162.8(3)
C19C Co2 C17C 68.3(3)
C19C Co2 C18C 40.4(3)
C20C Co2 C11C 119.5(3)
C20C Co2 C12C 154.7(3)
C20C Co2 C13C 162.4(3)
C20C Co2 C14C 124.9(4)
C20C Co2 C15C 106.7(3)
C20C Co2 C17C 68.4(3)
C20C Co2 C18C 68.8(3)
C20C Co2 C19C 41.6(3)
C12C C11C Co2 69.6(4)
C15C C11C Co2 69.2(5)
C15C C11C C12C 108.1(7)
C11C C12C Co2 69.6(4)
C11C C12C C13C 107.1(7)
C13C C12C Co2 68.9(4)
C12C C13C Co2 70.0(4)
C14C C13C Co2 69.8(5)
C14C C13C C12C 108.8(7)
C13C C14C Co2 69.8(5)
C13C C14C C15C 107.6(7)
C15C C14C Co2 69.4(5)
C11C C15C Co2 70.3(5)
C11C C15C C14C 108.4(7)
C14C C15C Co2 69.4(5)
C17C C16C Co2 70.9(5)
C20C C16C Co2 69.8(5)
C20C C16C C17C 108.9(7)
C16C C17C Co2 68.6(5)
C16C C17C C18C 107.6(8)
C18C C17C Co2 69.1(5)
C17C C18C Co2 70.2(5)
C19C C18C Co2 69.6(5)
C19C C18C C17C 108.5(7)
C18C C19C Co2 70.0(4)
C18C C19C C20C 107.6(7)
C20C C19C Co2 68.9(4)
C16C C20C Co2 69.6(5)
C16C C20C C19C 107.4(7)
C19C C20C Co2 69.5(4)
C1 N1 C12 118.1(6)
C10 N2 C11 117.6(7)
N1 C1 C2 123.6(7)
C3 C2 C1 118.7(8)
C2 C3 C4 120.4(7)
C3 C4 C5 122.2(6)
C3 C4 C12 117.1(7)
C5 C4 C12 120.7(7)
O1 C5 C4 115.7(6)
O1 C5 C6 122.2(7)
C6 C5 C4 122.0(7)
O2 C6 C5 124.4(6)
O2 C6 C7 118.5(7)
C5 C6 C7 117.0(7)
C8 C7 C6 120.3(7)
C8 C7 C11 118.0(6)
C11 C7 C6 121.7(7)
C9 C8 C7 119.9(7)
C8 C9 C10 118.2(7)
N2 C10 C9 124.9(7)
N2 C11 C7 121.3(7)
N2 C11 C12 118.9(7)
C12 C11 C7 119.8(6)
N1 C12 C4 122.0(7)
N1 C12 C11 119.7(6)
C11 C12 C4 118.3(7)
C1A N1A C12A 117.0(6)
C10A N2A C11A 118.0(6)
N1A C1A C2A 124.4(7)
C3A C2A C1A 118.7(7)
C2A C3A C4A 119.7(7)
C3A C4A C5A 120.1(6)
C12A C4A C3A 117.5(6)
C12A C4A C5A 122.3(6)
O1A C5A C4A 118.7(6)
O1A C5A C6A 124.0(7)
C6A C5A C4A 117.3(6)
O2A C6A C5A 122.3(7)
O2A C6A C7A 116.3(6)
C5A C6A C7A 121.4(6)
C8A C7A C6A 122.5(6)
C11A C7A C6A 121.4(6)
C11A C7A C8A 116.1(6)
C9A C8A C7A 120.1(7)
C8A C9A C10A 119.7(7)
N2A C10A C9A 122.8(7)
N2A C11A C7A 123.2(6)
N2A C11A C12A 119.0(6)
C7A C11A C12A 117.8(6)
N1A C12A C4A 122.6(6)
N1A C12A C11A 118.2(6)
C4A C12A C11A 119.2(6)

loop_
_geom_bond_atom_site_label_1
_geom_bond_atom_site_label_2
_geom_bond_distance
Co1 C1C 2.026(9)
Co1 C2C 2.033(9)
Co1 C3C 2.041(8)
Co1 C4C 2.051(8)
Co1 C5C 2.026(8)
Co1 C6C 2.024(8)
Co1 C7C 2.024(8)
Co1 C8C 2.033(9)
Co1 C9C 2.035(8)
Co1 C10C 2.033(8)
C1C C2C 1.426(13)
C1C C5C 1.412(12)
C2C C3C 1.392(12)
C3C C4C 1.420(11)
C4C C5C 1.389(12)
C6C C7C 1.425(13)
C6C C10C 1.406(12)
C7C C8C 1.431(14)
C8C C9C 1.417(12)
C9C C10C 1.383(11)
Co2 C11C 2.044(8)
Co2 C12C 2.044(7)
Co2 C13C 2.030(8)
Co2 C14C 2.030(9)
Co2 C15C 2.029(9)
Co2 C16C 2.025(9)
Co2 C17C 2.056(9)
Co2 C18C 2.041(8)
Co2 C19C 2.035(8)
Co2 C20C 2.027(8)
C11C C12C 1.425(11)
C11C C15C 1.408(12)
C12C C13C 1.428(11)
C13C C14C 1.403(12)
C14C C15C 1.428(11)
C16C C17C 1.413(11)
C16C C20C 1.407(12)
C17C C18C 1.423(11)
C18C C19C 1.408(12)
C19C C20C 1.441(11)
O1 C5 1.364(8)
O2 C6 1.311(9)
N1 C1 1.331(9)
N1 C12 1.354(9)
N2 C10 1.315(10)
N2 C11 1.374(9)
C1 C2 1.398(10)
C2 C3 1.360(11)
C3 C4 1.403(11)
C4 C5 1.430(10)
C4 C12 1.431(9)
C5 C6 1.382(10)
C6 C7 1.460(10)
C7 C8 1.400(10)
C7 C11 1.423(10)
C8 C9 1.367(10)
C9 C10 1.395(11)
C11 C12 1.423(10)
O1A C5A 1.308(8)
O2A C6A 1.362(8)
N1A C1A 1.327(9)
N1A C12A 1.371(9)
N2A C10A 1.329(9)
N2A C11A 1.357(9)
C1A C2A 1.397(11)
C2A C3A 1.359(10)
C3A C4A 1.415(10)
C4A C5A 1.457(10)
C4A C12A 1.407(10)
C5A C6A 1.378(10)
C6A C7A 1.438(10)
C7A C8A 1.422(10)
C7A C11A 1.414(9)
C8A C9A 1.351(11)
C9A C10A 1.397(10)
C11A C12A 1.449(9)
